data_2241491
loop_
_publ_author_name
'Adam, Farook'
'Smitha, Kanathur'
'Charishma, Sharath Poojary'
'Samshuddin, Seranthimata'
'Ameram, Nadiah'

_publ_section_title
;
 Crystal structure of
 1-{3-(4-methylphenyl)-5-[(<i>E</i>)-2-phenylethenyl]-4,5-dihydro-1<i>H</i>-pyrazol-1-yl}ethan-1-one
;
_journal_issue 12
_journal_name_full 'Acta Crystallographica Section E'
_journal_page_first o1095
_journal_page_last o1096
_journal_paper_doi 10.1107/S2056989015024792
_journal_volume 71
_journal_year 2015
_chemical_formula_iupac 'C20 H20 N2 O'
_chemical_formula_moiety 'C20 H20 N2 O'
_chemical_formula_sum 'C20 H20 N2 O'
_chemical_formula_weight 304.38
_chemical_name_systematic
1-{3-(4-Methylphenyl)-5-[(<i>E</i>)-2-phenylethenyl]-4,5-dihydro-1<i>H</i>-pyrazol-1-yl}ethan-1-one
_space_group_crystal_system orthorhombic
_space_group_IT_number 56
_space_group_name_Hall '-P 2ab 2ac'
_space_group_name_H-M_alt 'P c c n'
_symmetry_space_group_name_Hall '-P 2ab 2ac'
_symmetry_space_group_name_H-M 'P c c n'
_atom_sites_solution_hydrogens geom
_audit_creation_method SHELXL-2014/7
_cell_angle_alpha 90
_cell_angle_beta 90
_cell_angle_gamma 90
_cell_formula_units_Z 8
_cell_length_a 19.872(2)
_cell_length_b 20.304(2)
_cell_length_c 8.2924(8)
_cell_measurement_reflns_used 9875
_cell_measurement_temperature 100.0(10)
_cell_measurement_theta_max 31.01
_cell_measurement_theta_min 2.84
_cell_volume 3345.8(6)
_computing_cell_refinement
;
SAINT (Bruker, 2009)
;
_computing_data_collection
;
APEX2 (Bruker, 2009)
;
_computing_data_reduction
;
SAINT (Bruker, 2009)
;
_computing_molecular_graphics
;
SHELXTL (Sheldrick, 2008)
;
_computing_publication_material
;
PLATON (Spek, 2009) and publCIF (Westrip, 2010)
;
_computing_structure_refinement
;
SHELXL2014 (Sheldrick, 2008)
;
_computing_structure_solution
;
SHELXS97 (Sheldrick, 2008)
;
_diffrn_ambient_temperature 100.0(10)
_diffrn_measured_fraction_theta_full 1.000
_diffrn_measured_fraction_theta_max 0.995
_diffrn_measurement_device_type 'Bruker APEX DUO CCD area-detector'
_diffrn_measurement_method '\f and \w scans'
_diffrn_radiation_monochromator graphite
_diffrn_radiation_source 'fine-focus sealed tube'
_diffrn_radiation_type MoK\a
_diffrn_radiation_wavelength 0.71073
_diffrn_reflns_av_R_equivalents 0.0411
_diffrn_reflns_limit_h_max 28
_diffrn_reflns_limit_h_min -28
_diffrn_reflns_limit_k_max 29
_diffrn_reflns_limit_k_min -29
_diffrn_reflns_limit_l_max 12
_diffrn_reflns_limit_l_min -12
_diffrn_reflns_number 60332
_diffrn_reflns_theta_full 25.242
_diffrn_reflns_theta_max 31.361
_diffrn_reflns_theta_min 1.434
_exptl_absorpt_coefficient_mu 0.075
_exptl_absorpt_correction_T_max 0.9600
_exptl_absorpt_correction_T_min 0.9140
_exptl_absorpt_correction_type multi-scan
_exptl_absorpt_process_details
;
(<i>SADABS</i>; Bruker, 2009)
;
_exptl_crystal_colour colourless
_exptl_crystal_density_diffrn 1.208
_exptl_crystal_description block
_exptl_crystal_F_000 1296
_exptl_crystal_size_max 0.381
_exptl_crystal_size_mid 0.307
_exptl_crystal_size_min 0.171
_refine_diff_density_max 0.368
_refine_diff_density_min -0.269
_refine_ls_extinction_method none
_refine_ls_goodness_of_fit_ref 1.037
_refine_ls_hydrogen_treatment constr
_refine_ls_matrix_type full
_refine_ls_number_parameters 210
_refine_ls_number_reflns 5482
_refine_ls_number_restraints 0
_refine_ls_restrained_S_all 1.037
_refine_ls_R_factor_all 0.0711
_refine_ls_R_factor_gt 0.0520
_refine_ls_shift/su_max 0.001
_refine_ls_shift/su_mean 0.000
_refine_ls_structure_factor_coef Fsqd
_refine_ls_weighting_details 'w=1/[\s^2^(Fo^2^)+(0.0673P)^2^+1.4451P] where P=(Fo^2^+2Fc^2^)/3'
_refine_ls_weighting_scheme calc
_refine_ls_wR_factor_gt 0.1324
_refine_ls_wR_factor_ref 0.1463
_reflns_number_gt 4234
_reflns_number_total 5482
_reflns_threshold_expression 'I > 2\s(I)'
_cod_data_source_file ld2138sup1.cif
_cod_data_source_block I
_cod_original_cell_volume 3345.9(6)
_cod_database_code 2241491
_shelx_space_group_comment
;
The symmetry employed for this shelxl refinement is uniquely defined
by the following loop, which should always be used as a source of
symmetry information in preference to the above space-group names.
They are only intended as comments.
;
_shelx_estimated_absorpt_t_min 0.972
_shelx_estimated_absorpt_t_max 0.987

loop_
_space_group_symop_operation_xyz
'x, y, z'
'-x+1/2, -y+1/2, z'
'-x, y+1/2, -z+1/2'
'x+1/2, -y, -z+1/2'
'-x, -y, -z'
'x-1/2, y-1/2, -z'
'x, -y-1/2, z-1/2'
'-x-1/2, y, z-1/2'

loop_
_atom_site_type_symbol
_atom_site_label
_atom_site_fract_x
_atom_site_fract_y
_atom_site_fract_z
_atom_site_U_iso_or_equiv
_atom_site_adp_type
_atom_site_calc_flag
_atom_site_occupancy
O O1 -0.07312(5) 0.73524(5) 0.64575(12) 0.0353(2) Uani d 1
N N1 -0.00679(5) 0.64670(5) 0.61909(12) 0.0251(2) Uani d 1
N N2 0.01613(5) 0.58545(5) 0.66989(12) 0.0240(2) Uani d 1
C C1 0.18906(6) 0.81809(7) 0.65242(17) 0.0309(3) Uani d 1
H H1A 0.1938 0.7741 0.6900 0.037 Uiso calc 1
C C2 0.23498(6) 0.86562(7) 0.70037(18) 0.0347(3) Uani d 1
H H2A 0.2707 0.8541 0.7712 0.042 Uiso calc 1
C C3 0.22917(7) 0.92989(7) 0.64565(16) 0.0339(3) Uani d 1
H H3A 0.2610 0.9622 0.6780 0.041 Uiso calc 1
C C4 0.17664(7) 0.94670(7) 0.54333(16) 0.0332(3) Uani d 1
H H4A 0.1724 0.9907 0.5055 0.040 Uiso calc 1
C C5 0.13015(7) 0.89918(7) 0.49601(15) 0.0285(3) Uani d 1
H H5A 0.0942 0.9112 0.4266 0.034 Uiso calc 1
C C6 0.13563(6) 0.83413(6) 0.54917(14) 0.0244(2) Uani d 1
C C7 0.08568(6) 0.78511(6) 0.49662(14) 0.0248(2) Uani d 1
H H7A 0.0522 0.7998 0.4232 0.030 Uiso calc 1
C C8 0.08281(6) 0.72257(7) 0.54150(15) 0.0275(2) Uani d 1
H H8A 0.1151 0.7079 0.6180 0.033 Uiso calc 1
C C9 0.03274(6) 0.67307(6) 0.48142(14) 0.0258(2) Uani d 1
H H9A 0.0029 0.6922 0.3964 0.031 Uiso calc 1
C C10 0.06773(7) 0.61000(6) 0.42244(15) 0.0292(3) Uani d 1
H H10A 0.0456 0.5922 0.3247 0.035 Uiso calc 1
H H10B 0.1159 0.6179 0.3993 0.035 Uiso calc 1
C C11 0.05888(6) 0.56455(6) 0.56448(14) 0.0232(2) Uani d 1
C C12 0.09411(6) 0.50166(6) 0.58275(14) 0.0234(2) Uani d 1
C C13 0.08359(7) 0.46040(7) 0.71578(16) 0.0311(3) Uani d 1
H H13A 0.0527 0.4731 0.7975 0.037 Uiso calc 1
C C14 0.11770(8) 0.40148(7) 0.72904(18) 0.0360(3) Uani d 1
H H14A 0.1093 0.3739 0.8194 0.043 Uiso calc 1
C C15 0.16411(7) 0.38152(6) 0.61306(18) 0.0315(3) Uani d 1
C C16 0.17496(7) 0.42273(7) 0.48225(17) 0.0317(3) Uani d 1
H H16A 0.2068 0.4104 0.4023 0.038 Uiso calc 1
C C17 0.14018(6) 0.48161(6) 0.46596(16) 0.0288(3) Uani d 1
H H17A 0.1479 0.5086 0.3741 0.035 Uiso calc 1
C C18 -0.05635(6) 0.68098(6) 0.69553(15) 0.0276(2) Uani d 1
C C19 -0.08727(7) 0.64978(7) 0.84270(17) 0.0339(3) Uani d 1
H H19A -0.0718 0.6041 0.8519 0.051 Uiso calc 1
H H19B -0.1364 0.6505 0.8330 0.051 Uiso calc 1
H H19C -0.0737 0.6744 0.9390 0.051 Uiso calc 1
C C20 0.20029(8) 0.31682(7) 0.6276(2) 0.0421(4) Uani d 1
H H20A 0.1884 0.2959 0.7303 0.063 Uiso calc 1
H H20B 0.2490 0.3243 0.6237 0.063 Uiso calc 1
H H20C 0.1871 0.2880 0.5383 0.063 Uiso calc 1

loop_
_atom_site_aniso_label
_atom_site_aniso_U_11
_atom_site_aniso_U_22
_atom_site_aniso_U_33
_atom_site_aniso_U_12
_atom_site_aniso_U_13
_atom_site_aniso_U_23
O1 0.0345(5) 0.0360(5) 0.0353(5) 0.0065(4) -0.0006(4) 0.0001(4)
N1 0.0237(5) 0.0295(5) 0.0222(5) -0.0003(4) 0.0008(4) 0.0024(4)
N2 0.0230(4) 0.0269(5) 0.0220(4) -0.0028(4) -0.0009(4) 0.0010(4)
C1 0.0213(5) 0.0345(6) 0.0368(7) 0.0047(5) -0.0022(5) -0.0026(5)
C2 0.0192(5) 0.0454(8) 0.0395(7) 0.0026(5) -0.0021(5) -0.0081(6)
C3 0.0270(6) 0.0434(7) 0.0313(6) -0.0069(5) 0.0075(5) -0.0094(5)
C4 0.0396(7) 0.0344(7) 0.0255(6) -0.0059(5) 0.0057(5) -0.0008(5)
C5 0.0307(6) 0.0338(6) 0.0211(5) 0.0004(5) 0.0010(4) 0.0007(5)
C6 0.0203(5) 0.0321(6) 0.0207(5) 0.0016(4) 0.0032(4) -0.0014(4)
C7 0.0212(5) 0.0323(6) 0.0210(5) 0.0016(4) -0.0009(4) 0.0014(4)
C8 0.0224(5) 0.0358(6) 0.0244(5) -0.0011(5) -0.0027(4) 0.0053(5)
C9 0.0241(5) 0.0320(6) 0.0214(5) -0.0003(4) 0.0001(4) 0.0049(4)
C10 0.0304(6) 0.0334(6) 0.0237(5) 0.0011(5) 0.0055(5) 0.0045(5)
C11 0.0209(5) 0.0277(5) 0.0212(5) -0.0043(4) -0.0013(4) 0.0012(4)
C12 0.0215(5) 0.0255(5) 0.0233(5) -0.0052(4) -0.0011(4) 0.0002(4)
C13 0.0363(7) 0.0303(6) 0.0267(6) -0.0032(5) 0.0050(5) 0.0017(5)
C14 0.0461(8) 0.0291(6) 0.0327(7) -0.0024(6) 0.0013(6) 0.0054(5)
C15 0.0290(6) 0.0248(6) 0.0406(7) -0.0038(5) -0.0060(5) -0.0015(5)
C16 0.0260(6) 0.0313(6) 0.0378(7) -0.0027(5) 0.0031(5) -0.0045(5)
C17 0.0266(6) 0.0305(6) 0.0293(6) -0.0039(5) 0.0040(5) 0.0010(5)
C18 0.0245(5) 0.0341(6) 0.0242(5) -0.0021(5) -0.0011(4) -0.0041(5)
C19 0.0323(6) 0.0402(7) 0.0291(6) -0.0032(5) 0.0081(5) -0.0042(5)
C20 0.0385(8) 0.0285(6) 0.0593(10) 0.0013(6) -0.0065(7) 0.0007(6)

loop_
_atom_type_symbol
_atom_type_description
_atom_type_scat_dispersion_real
_atom_type_scat_dispersion_imag
_atom_type_scat_source
C C 0.0033 0.0016 'International Tables Vol C Tables 4.2.6.8 and 6.1.1.4'
H H 0.0000 0.0000 'International Tables Vol C Tables 4.2.6.8 and 6.1.1.4'
N N 0.0061 0.0033 'International Tables Vol C Tables 4.2.6.8 and 6.1.1.4'
O O 0.0106 0.0060 'International Tables Vol C Tables 4.2.6.8 and 6.1.1.4'

loop_
_geom_angle_atom_site_label_1
_geom_angle_atom_site_label_2
_geom_angle_atom_site_label_3
_geom_angle
C18 N1 N2 123.57(10)
C18 N1 C9 123.76(10)
N2 N1 C9 112.47(9)
C11 N2 N1 107.73(10)
C2 C1 C6 120.78(13)
C2 C1 H1A 119.6
C6 C1 H1A 119.6
C3 C2 C1 120.43(13)
C3 C2 H2A 119.8
C1 C2 H2A 119.8
C2 C3 C4 119.62(13)
C2 C3 H3A 120.2
C4 C3 H3A 120.2
C3 C4 C5 120.07(13)
C3 C4 H4A 120.0
C5 C4 H4A 120.0
C4 C5 C6 120.97(12)
C4 C5 H5A 119.5
C6 C5 H5A 119.5
C5 C6 C1 118.13(12)
C5 C6 C7 119.57(11)
C1 C6 C7 122.29(12)
C8 C7 C6 126.46(11)
C8 C7 H7A 116.8
C6 C7 H7A 116.8
C7 C8 C9 125.30(11)
C7 C8 H8A 117.3
C9 C8 H8A 117.3
N1 C9 C8 109.70(10)
N1 C9 C10 100.58(9)
C8 C9 C10 111.35(10)
N1 C9 H9A 111.6
C8 C9 H9A 111.6
C10 C9 H9A 111.6
C11 C10 C9 102.04(10)
C11 C10 H10A 111.4
C9 C10 H10A 111.4
C11 C10 H10B 111.4
C9 C10 H10B 111.4
H10A C10 H10B 109.2
N2 C11 C12 122.10(11)
N2 C11 C10 113.89(11)
C12 C11 C10 124.00(10)
C17 C12 C13 118.08(12)
C17 C12 C11 119.80(11)
C13 C12 C11 122.11(11)
C14 C13 C12 120.53(13)
C14 C13 H13A 119.7
C12 C13 H13A 119.7
C13 C14 C15 121.52(13)
C13 C14 H14A 119.2
C15 C14 H14A 119.2
C16 C15 C14 117.87(12)
C16 C15 C20 121.06(13)
C14 C15 C20 121.06(13)
C15 C16 C17 121.24(12)
C15 C16 H16A 119.4
C17 C16 H16A 119.4
C16 C17 C12 120.75(12)
C16 C17 H17A 119.6
C12 C17 H17A 119.6
O1 C18 N1 120.02(12)
O1 C18 C19 122.77(12)
N1 C18 C19 117.19(12)
C18 C19 H19A 109.5
C18 C19 H19B 109.5
H19A C19 H19B 109.5
C18 C19 H19C 109.5
H19A C19 H19C 109.5
H19B C19 H19C 109.5
C15 C20 H20A 109.5
C15 C20 H20B 109.5
H20A C20 H20B 109.5
C15 C20 H20C 109.5
H20A C20 H20C 109.5
H20B C20 H20C 109.5

loop_
_geom_bond_atom_site_label_1
_geom_bond_atom_site_label_2
_geom_bond_distance
O1 C18 1.2228(16)
N1 C18 1.3625(16)
N1 N2 1.3898(14)
N1 C9 1.4855(15)
N2 C11 1.2907(15)
C1 C2 1.3865(19)
C1 C6 1.4023(17)
C1 H1A 0.9500
C2 C3 1.386(2)
C2 H2A 0.9500
C3 C4 1.388(2)
C3 H3A 0.9500
C4 C5 1.3923(19)
C4 H4A 0.9500
C5 C6 1.3967(18)
C5 H5A 0.9500
C6 C7 1.4717(17)
C7 C8 1.3244(17)
C7 H7A 0.9500
C8 C9 1.4995(17)
C8 H8A 0.9500
C9 C10 1.5370(18)
C9 H9A 1.0000
C10 C11 1.5066(17)
C10 H10A 0.9900
C10 H10B 0.9900
C11 C12 1.4642(17)
C12 C17 1.3934(17)
C12 C13 1.4008(17)
C13 C14 1.3795(19)
C13 H13A 0.9500
C14 C15 1.393(2)
C14 H14A 0.9500
C15 C16 1.387(2)
C15 C20 1.5025(19)
C16 C17 1.3876(19)
C16 H16A 0.9500
C17 H17A 0.9500
C18 C19 1.5061(18)
C19 H19A 0.9800
C19 H19B 0.9800
C19 H19C 0.9800
C20 H20A 0.9800
C20 H20B 0.9800
C20 H20C 0.9800

loop_
_geom_hbond_atom_site_label_D
_geom_hbond_atom_site_label_H
_geom_hbond_atom_site_label_A
_geom_hbond_site_symmetry_A
_geom_hbond_distance_DH
_geom_hbond_distance_HA
_geom_hbond_distance_DA
_geom_hbond_angle_DHA
_geom_hbond_publ_flag
C19 H19C O1 7_576 0.9800 2.5100 3.4416(18) 158.00 yes

loop_
_geom_torsion_atom_site_label_1
_geom_torsion_atom_site_label_2
_geom_torsion_atom_site_label_3
_geom_torsion_atom_site_label_4
_geom_torsion
C18 N1 N2 C11 174.87(11)
C9 N1 N2 C11 -10.15(13)
C6 C1 C2 C3 -0.6(2)
C1 C2 C3 C4 0.6(2)
C2 C3 C4 C5 0.0(2)
C3 C4 C5 C6 -0.45(19)
C4 C5 C6 C1 0.41(18)
C4 C5 C6 C7 -179.89(11)
C2 C1 C6 C5 0.11(19)
C2 C1 C6 C7 -179.58(12)
C5 C6 C7 C8 -177.26(13)
C1 C6 C7 C8 2.4(2)
C6 C7 C8 C9 -177.71(11)
C18 N1 C9 C8 74.84(14)
N2 N1 C9 C8 -100.12(12)
C18 N1 C9 C10 -167.76(11)
N2 N1 C9 C10 17.27(12)
C7 C8 C9 N1 -120.45(14)
C7 C8 C9 C10 129.11(13)
N1 C9 C10 C11 -16.55(11)
C8 C9 C10 C11 99.63(11)
N1 N2 C11 C12 178.60(10)
N1 N2 C11 C10 -2.35(14)
C9 C10 C11 N2 12.88(14)
C9 C10 C11 C12 -168.09(11)
N2 C11 C12 C17 -179.52(11)
C10 C11 C12 C17 1.53(18)
N2 C11 C12 C13 -0.05(18)
C10 C11 C12 C13 -179.00(12)
C17 C12 C13 C14 -0.50(19)
C11 C12 C13 C14 -179.97(12)
C12 C13 C14 C15 1.0(2)
C13 C14 C15 C16 -0.3(2)
C13 C14 C15 C20 -179.17(13)
C14 C15 C16 C17 -0.8(2)
C20 C15 C16 C17 178.07(13)
C15 C16 C17 C12 1.3(2)
C13 C12 C17 C16 -0.58(18)
C11 C12 C17 C16 178.90(11)
N2 N1 C18 O1 178.64(11)
C9 N1 C18 O1 4.22(18)
N2 N1 C18 C19 -0.05(17)
C9 N1 C18 C19 -174.47(11)

_cod_database_fobs_code 2241491
